data_1545145
loop_
_publ_author_name
'Lii, Kwang-Hwa'
'Liu, Wei-Chuan'

_publ_section_title
;
 RbVOPO4 and CsVOPO4, two vanadyl(IV) orthophosphates with an intersecting
 tunnel structure and discrete VO5 pyramids
;
_journal_name_full 'Journal of Solid State Chemistry'
_journal_page_first 38
_journal_page_last 44
_journal_paper_doi 10.1006/jssc.1993.1076
_journal_volume 103
_journal_year 1993
_chemical_formula_sum 'O5 P Rb V'
_chemical_formula_weight 247.38
_space_group_IT_number 19
_symmetry_cell_setting orthorhombic
_symmetry_Int_Tables_number 19
_symmetry_space_group_name_Hall 'P 2ac 2ab'
_symmetry_space_group_name_H-M 'P 21 21 21'
_cell_angle_alpha 90.
_cell_angle_beta 90.
_cell_angle_gamma 90.
_cell_formula_units_Z 4
_cell_length_a 7.8669(9)
_cell_length_b 7.5848(8)
_cell_length_c 8.3771(10)
_cell_volume 499.85(10)
_diffrn_ambient_temperature 296
_diffrn_radiation_probe x-ray
_diffrn_radiation_type MoK\a
_diffrn_radiation_wavelength 0.7093
_exptl_absorpt_coefficient_mu 12.573
_exptl_crystal_density_diffrn 3.287
_exptl_crystal_F_000 460
_refine_ls_goodness_of_fit_ref 1.45
_refine_ls_number_parameters 74
_refine_ls_number_reflns 527
_refine_ls_R_factor_gt 0.029
_refine_ls_wR_factor_gt 0.027
_cod_data_source_file JSSC-1993-103-38-44-1.cif
_cod_data_source_block RbVOPO4
_cod_database_code 1545145

loop_
_symmetry_equiv_pos_site_id
_symmetry_equiv_pos_as_xyz
1 x,y,z
2 1/2-x,-y,1/2+z
3 1/2+x,1/2-y,-z
4 -x,1/2+y,1/2-z

loop_
_atom_site_label
_atom_site_type_symbol
_atom_site_thermal_displace_type
_atom_site_fract_x
_atom_site_fract_y
_atom_site_fract_z
_atom_site_occupancy
_atom_site_U_iso_or_equiv
_atom_site_calc_flag
_atom_site_refinement_flags
_atom_site_disorder_assembly
_atom_site_disorder_group
V V Uiso 0.7128(2) 0.6377(2) -0.12580(16) 1.000 0.0124(8) . . . .
P P Uiso 0.5686(3) 0.6245(4) 0.1552(3) 1.000 0.0110(10) . . . .
O1 O Uiso 0.5825(8) 0.4806(7) 0.0252(8) 1.000 0.014(3) . . . .
O2 O Uiso 0.5812(8) 0.6801(9) -0.2632(8) 1.000 0.022(4) . . . .
O3 O Uiso 0.8904(9) 0.8129(8) -0.1847(8) 1.000 0.017(4) . . . .
O4 O Uiso 0.6766(9) 0.7711(7) 0.0743(7) 1.000 0.015(3) . . . .
O5 O Uiso 0.8561(9) 0.4363(8) -0.1847(8) 1.000 0.015(3) . . . .
Rb Rb Uiso 0.70553(12) 0.12829(12) -0.02083(11) 1.000 0.0179(4) . . . .

loop_
_geom_angle_atom_site_label_1
_geom_angle_atom_site_label_2
_geom_angle_atom_site_label_3
_geom_angle
_geom_angle_site_symmetry_1
_geom_angle_site_symmetry_2
_geom_angle_site_symmetry_3
_geom_angle_publ_flag
O1 V O2 104.1(3) . . . yes
O1 V O3 155.0(3) . . . yes
O1 V O4 72.4(2) . . . yes
O1 V O5 89.4(3) . . . yes
O2 V O3 98.2(3) . . . yes
O2 V O4 114.7(3) . . . yes
O2 V O5 110.6(3) . . . yes
O3 V O4 88.3(3) . . . yes
O3 V O5 93.1(3) . . . yes
O4 V O5 134.0(3) . . . yes
O1 P O4 99.2(3) . . . yes
O1 P O5 112.1(4) . . 2_665 yes
O1 P O3 113.9(4) . . 3_465 yes
O4 P O5 112.6(4) . . 2_665 yes
O3 P O4 110.9(4) 3_465 . . yes
O3 P O5 108.1(4) 3_465 . 2_665 yes
V O1 P 93.5(3) . . . yes
V O3 P 145.7(4) . . 3_565 yes
V O4 P 94.7(3) . . . yes
V O5 P 132.4(4) . . 2_664 yes

loop_
_geom_bond_atom_site_label_1
_geom_bond_atom_site_label_2
_geom_bond_distance
_geom_bond_site_symmetry_1
_geom_bond_site_symmetry_2
_geom_bond_publ_flag
V O1 2.018(6) . . yes
V O2 1.581(7) . . yes
V O3 1.990(7) . . yes
V O4 1.979(6) . . yes
V O5 1.962(7) . . yes
P O1 1.546(7) . . yes
P O4 1.555(7) . . yes
P O5 1.537(7) . 2_665 yes
P O3 1.501(7) . 3_465 yes

loop_
_geom_torsion_atom_site_label_1
_geom_torsion_atom_site_label_2
_geom_torsion_atom_site_label_3
_geom_torsion_atom_site_label_4
_geom_torsion
_geom_torsion_site_symmetry_1
_geom_torsion_site_symmetry_2
_geom_torsion_site_symmetry_3
_geom_torsion_site_symmetry_4
_geom_torsion_publ_flag
O2 V O1 P -108.6(4) . . . . no
O3 V O1 P 44.2(7) . . . . no
O4 V O1 P 3.3(3) . . . . no
O5 V O1 P 140.3(3) . . . . no
O1 V O3 P 36.8(12) . . . 3_565 no
O2 V O3 P -169.8(8) . . . 3_565 no
O4 V O3 P 75.4(8) . . . 3_565 no
O5 V O3 P -58.5(8) . . . 3_565 no
O1 V O4 P -3.3(3) . . . . no
O2 V O4 P 94.5(4) . . . . no
O3 V O4 P -167.3(3) . . . . no
O5 V O4 P -74.6(5) . . . . no
O1 V O5 P 140.9(6) . . . 2_664 no
O2 V O5 P 36.0(7) . . . 2_664 no
O3 V O5 P -64.0(6) . . . 2_664 no
O4 V O5 P -154.6(5) . . . 2_664 no
O4 P O1 V -4.1(4) . . . . no
O5 P O1 V -123.1(4) 2_665 . . . no
O3 P O1 V 113.7(4) 3_465 . . . no
O1 P O4 V 4.2(4) . . . . no
O5 P O4 V 122.8(4) 2_665 . . . no
O3 P O4 V -115.9(4) 3_465 . . . no
O1 P O5 V 12.9(7) . . 2_665 2_665 no
O4 P O5 V -97.9(6) . . 2_665 2_665 no
O1 P O3 V -91.3(8) . . 3_465 3_465 no
O4 P O3 V 19.5(9) . . 3_465 3_465 no
